data_1011255
loop_
_publ_author_name
'Taylor, W H'
'Meek, C A'
'Jackson, W W'

_publ_section_title 'The structures of fibrous zeolites'
_journal_coden_ASTM ZEKGAX
_journal_name_full
;
Zeitschrift fuer Kristallographie, Kristallgeometrie, Kristallphysik,
Kristallchemie (-144,1977)
;
_journal_page_first 373
_journal_page_last 398
_journal_volume 84
_journal_year 1933
_chemical_formula_structural 'Na2 Al2 Si3 O10 (H2 O)2'
_chemical_formula_sum 'Al2 H4 Na2 O12 Si3'
_chemical_name_mineral Natrolite
_chemical_name_systematic 'Sodium tecto-alumosilicate hydrate *'
_space_group_IT_number 43
_symmetry_cell_setting orthorhombic
_symmetry_Int_Tables_number 43
_symmetry_space_group_name_Hall 'F 2 -2d'
_symmetry_space_group_name_H-M 'F d d 2'
_cell_angle_alpha 90
_cell_angle_beta 90
_cell_angle_gamma 90
_cell_formula_units_Z 8
_cell_length_a 18.29999(10000)
_cell_length_b 18.59999(10000)
_cell_length_c 6.57(2)
_cell_volume 2236.3
_exptl_crystal_density_meas 2.24
_cod_original_formula_sum 'H4 Al2 Na2 O12 Si3'
_cod_database_code 1011255

loop_
_symmetry_equiv_pos_as_xyz
x,y,z
-x,-y,z
1/4-x,1/4+y,1/4+z
1/4+x,1/4-y,1/4+z
x,1/2+y,1/2+z
1/2+x,y,1/2+z
1/2+x,1/2+y,z
-x,1/2-y,1/2+z
1/2-x,-y,1/2+z
1/2-x,1/2-y,z
1/4-x,3/4+y,3/4+z
3/4-x,1/4+y,3/4+z
3/4-x,3/4+y,1/4+z
1/4+x,3/4-y,3/4+z
3/4+x,1/4-y,3/4+z
3/4+x,3/4-y,1/4+z

loop_
_atom_site_label
_atom_site_type_symbol
_atom_site_symmetry_multiplicity
_atom_site_Wyckoff_symbol
_atom_site_fract_x
_atom_site_fract_y
_atom_site_fract_z
_atom_site_occupancy
_atom_site_attached_hydrogens
_atom_site_calc_flag
O1 O2- 16 b 0.069 0.181 0.125 1. 2 d
O2 O2- 16 b 0.069 0.181 0.625 1. 0 d
O3 O2- 16 b 0.014 0.067 0.875 1. 0 d
O4 O2- 16 b 0.183 0.236 0.375 1. 0 d
O5 O2- 16 b 0.097 0.042 0.5 1. 0 d
O6 O2- 16 b 0.208 0.153 0.75 1. 0 d
Si1 Si4+ 8 a 0. 0. 0. 1. 0 d
Si2 Si4+ 16 b 0.153 0.208 0.625 1. 0 d
Al1 Al3+ 16 b 0.036 0.089 0.625 1. 0 d
Na1 Na1+ 16 b 0.222 0.028 0.625 1. 0 d

loop_
_atom_type_symbol
_atom_type_oxidation_number
O2- -2.000
Si4+ 4.000
Al3+ 3.000
Na1+ 1.000
H1+ 1.000
